data_2007541
loop_
_publ_author_name
'Vassilev, Peter'
'Nihtianova, Diana'

_publ_section_title
;
 Pb~5~O~4~MoO~4~
;
_journal_issue 8
_journal_name_full 'Acta Crystallographica Section C'
_journal_page_first 1062
_journal_page_last 1064
_journal_paper_doi 10.1107/S0108270198001000
_journal_volume 54
_journal_year 1998
_chemical_formula_iupac 'Pb5 Mo O8'
_chemical_formula_moiety '4(Pb O), Pb Mo O4'
_chemical_formula_sum 'Mo O8 Pb5'
_chemical_formula_weight 1259.89
_chemical_name_systematic
;
     Lead molybdenum oxide: Pb~5~MoO~8~
;
_space_group_IT_number 14
_symmetry_cell_setting monoclinic
_symmetry_space_group_name_Hall '-P 2ybc'
_symmetry_space_group_name_H-M 'P 1 21/c 1'
_cell_angle_alpha 90.00
_cell_angle_beta 90.104(14)
_cell_angle_gamma 90.00
_cell_formula_units_Z 8
_cell_length_a 15.3300(10)
_cell_length_b 11.829(2)
_cell_length_c 11.631(2)
_cell_measurement_reflns_used 22
_cell_measurement_temperature 293(2)
_cell_measurement_theta_max 21.48
_cell_measurement_theta_min 20.73
_cell_volume 2109.1(5)
_computing_cell_refinement 'CAD-4 User's Manual'
_computing_data_collection 'CAD-4 User's Manual (Enraf-Nonius, 1988)'
_computing_data_reduction
;
    data reduction and error analysis programs
    (Blessing, 1989, 1995)
;
_computing_molecular_graphics 'ORTEPII (Johnson, 1976)'
_computing_publication_material SHELXL93
_computing_structure_refinement 'SHELXL93 (Sheldrick, 1993)'
_computing_structure_solution 'SHELXS86 (Sheldrick, 1985)'
_diffrn_ambient_temperature 293(2)
_diffrn_measurement_device_type 'Enraf-Nonius CAD-4'
_diffrn_measurement_method 'profile data from \w/2\q scans'
_diffrn_radiation_monochromator 'graphite (perpendicular mode)'
_diffrn_radiation_type 'Mo K\a'
_diffrn_radiation_wavelength 0.71073
_diffrn_reflns_av_R_equivalents 0.026
_diffrn_reflns_limit_h_max 18
_diffrn_reflns_limit_h_min 0
_diffrn_reflns_limit_k_max 14
_diffrn_reflns_limit_k_min -14
_diffrn_reflns_limit_l_max 14
_diffrn_reflns_limit_l_min -14
_diffrn_reflns_number 9755
_diffrn_reflns_theta_max 25.92
_diffrn_reflns_theta_min 1.33
_diffrn_standards_decay_% -6.4
_diffrn_standards_interval_time 120
_diffrn_standards_number 3
_exptl_absorpt_coefficient_mu 80.702
_exptl_absorpt_correction_T_max 0.040
_exptl_absorpt_correction_T_min 0.007
_exptl_absorpt_correction_type gaussian
_exptl_absorpt_process_details
;
  using ABSORB over a 16 \\times 16 \\times 16 grid (DeTitta, 1985)
;
_exptl_crystal_colour colourless
_exptl_crystal_density_diffrn 7.936
_exptl_crystal_density_method 'not measured'
_exptl_crystal_description cubic
_exptl_crystal_F_000 4128
_exptl_crystal_size_max 0.1
_exptl_crystal_size_mid 0.1
_exptl_crystal_size_min 0.1
_refine_diff_density_max 3.616
_refine_diff_density_min -2.369
_refine_ls_extinction_coef 0.000307(9)
_refine_ls_extinction_method SHELXL93
_refine_ls_goodness_of_fit_all 0.981
_refine_ls_goodness_of_fit_ref 1.076
_refine_ls_matrix_type full
_refine_ls_number_constraints 0
_refine_ls_number_parameters 254
_refine_ls_number_reflns 4136
_refine_ls_number_restraints 0
_refine_ls_restrained_S_all 1.144
_refine_ls_restrained_S_obs 1.076
_refine_ls_R_factor_all 0.060
_refine_ls_R_factor_gt 0.034
_refine_ls_shift/su_max 0.001
_refine_ls_shift/su_mean <0.001
_refine_ls_structure_factor_coef Fsqd
_refine_ls_weighting_details 'calc w = 1/[\s^2^(Fo^2^)+(0.0284P)^2^] where P=(Fo^2^+2Fc^2^)/3'
_refine_ls_weighting_scheme sigma
_refine_ls_wR_factor_all 0.100
_refine_ls_wR_factor_ref 0.076
_reflns_number_gt 2747
_reflns_number_total 4139
_reflns_threshold_expression I>2\s(I)
_cod_data_source_file na1328.cif
_cod_data_source_block na1328
_cod_depositor_comments
;
The following automatic conversions were performed:

'_exptl_absorpt_correction_type' value 'Gaussian' changed to
'gaussian' according to
/home/saulius/struct/CIF-dictionaries/cif_core.dic dictionary named
'cif_core.dic' version 2.4.1 from 2010-06-29.

Automatic conversion script
Id: cif_fix_values 1715 2011-07-08 13:25:40Z adriana 
;
_cod_original_sg_symbol_H-M 'P 21/c'
_cod_database_code 2007541

loop_
_symmetry_equiv_pos_as_xyz
'x, y, z'
'-x, y+1/2, -z+1/2'
'-x, -y, -z'
'x, -y-1/2, z-1/2'

loop_
_atom_site_aniso_label
_atom_site_aniso_U_11
_atom_site_aniso_U_22
_atom_site_aniso_U_33
_atom_site_aniso_U_12
_atom_site_aniso_U_13
_atom_site_aniso_U_23
Pb1 .0182(3) .0127(3) .0169(3) .0004(3) .0022(2) -.0017(3)
Pb2 .0193(3) .0156(3) .0223(3) -.0031(3) -.0018(3) -.0016(3)
Pb3 .0203(3) .0153(3) .0207(3) .0026(3) .0020(3) -.0025(3)
Pb4 .0174(3) .0135(3) .0180(3) -.0028(3) .0008(2) -.0026(3)
Pb5 .0175(4) .0116(3) .0158(3) .0014(3) .0038(3) .0010(2)
Pb6 .0211(4) .0148(3) .0146(3) .0007(3) .0006(3) .0010(2)
Pb7 .0177(4) .0152(3) .0127(3) -.0010(3) .0004(3) -.0002(2)
Pb8 .0166(4) .0165(3) .0187(4) -.0001(3) .0015(3) .0027(3)
Pb9 .0161(4) .0160(3) .0149(3) -.0004(3) .0026(3) .0000(2)
Pb10 .0172(3) .0164(3) .0129(3) -.0009(3) .0012(3) .0001(2)
Mo1 .0138(8) .0144(8) .0365(10) -.0029(7) -.0045(7) .0026(6)
Mo2 .0172(8) .0150(8) .0139(7) -.0023(6) -.0016(6) .0028(5)
O1 .027(7) .010(6) .020(6) -.009(5) .006(6) .005(5)
O2 .011(6) .007(6) .039(8) -.005(5) .007(6) -.004(5)
O5 .029(7) .003(6) .023(6) .004(5) .003(5) -.003(4)
O4 .028(8) .015(6) .017(6) -.006(5) .002(6) .002(5)
O3 .016(6) .015(6) .021(6) -.009(5) -.002(5) .002(5)
O6 .030(7) .010(6) .020(6) .000(5) .002(5) -.003(5)
O7 .031(8) .037(8) .018(6) -.005(7) .007(6) -.002(6)
O8 .017(7) .056(10) .021(7) -.002(7) .004(6) .017(6)
O11 .037(11) .13(2) .13(2) -.007(13) .029(12) -.072(17)
O12 .035(10) .081(15) .087(15) .016(10) -.020(10) -.030(11)
O13 .089(16) .019(9) .111(17) -.002(9) -.048(14) -.001(9)
O14 .051(11) .046(10) .082(14) .010(9) .026(10) .005(9)
O21 .014(7) .095(14) .027(8) -.005(8) .015(6) -.014(8)
O22 .042(9) .026(7) .029(7) .023(6) .023(7) .004(5)
O23 .029(8) .054(10) .057(10) -.032(8) .022(7) -.030(8)
O24 .118(17) .029(9) .064(12) .007(11) -.034(12) .011(8)

loop_
_atom_site_label
_atom_site_fract_x
_atom_site_fract_y
_atom_site_fract_z
_atom_site_U_iso_or_equiv
_atom_site_thermal_displace_type
_atom_site_calc_flag
_atom_site_refinement_flags
_atom_site_occupancy
_atom_site_disorder_group
_atom_site_type_symbol
Pb1 .18905(4) .24164(6) .10343(5) .0159(2) Uani d . 1 . Pb
Pb2 .41726(5) .24551(6) .12228(6) .0191(2) Uani d . 1 . Pb
Pb3 .70844(5) .24679(6) .11542(5) .0188(2) Uani d . 1 . Pb
Pb4 .93338(4) .25695(6) .09468(5) .0163(2) Uani d . 1 . Pb
Pb5 .19389(5) .57897(6) .13767(6) .0150(2) Uani d . 1 . Pb
Pb6 .68792(5) .57838(6) .12858(6) .0168(2) Uani d . 1 . Pb
Pb7 .18902(5) .91742(6) .11092(6) .0152(2) Uani d . 1 . Pb
Pb8 .43720(5) .92015(5) .10249(6) .0173(2) Uani d . 1 . Pb
Pb9 .68766(5) .91403(6) .10847(6) .0157(2) Uani d . 1 . Pb
Pb10 .93537(5) .94566(6) .11636(5) .0155(2) Uani d . 1 . Pb
Mo1 .44046(13) .59783(13) .1280(2) .0216(4) Uani d . 1 . Mo
Mo2 .93761(12) .59190(13) .15028(14) .0154(3) Uani d . 1 . Mo
O1 .1862(9) .0803(9) -.0011(10) .019(3) Uani d . 1 . O
O2 .4379(8) .0897(9) .0085(11) .019(3) Uani d . 1 . O
O5 .1836(8) .7294(9) .0259(10) .018(3) Uani d . 1 . O
O4 .9449(9) .0941(9) -.0090(10) .020(3) Uani d . 1 . O
O3 .6845(8) .0929(9) .0138(10) .017(3) Uani d . 1 . O
O6 .6904(8) .7306(10) .0160(10) .020(3) Uani d . 1 . O
O7 .8291(9) .1696(12) .1998(11) .029(3) Uani d . 1 . O
O8 .2974(8) .1716(13) .2095(11) .031(3) Uani d . 1 . O
O11 .3532(13) .638(2) .211(2) .098(9) Uani d . 1 . O
O12 .5394(12) .5840(16) .2038(18) .068(6) Uani d . 1 . O
O13 .4145(14) .4764(13) .0558(19) .073(7) Uani d . 1 . O
O14 .4479(12) .7050(15) .0235(16) .059(5) Uani d . 1 . O
O21 1.0410(9) .5406(17) .1103(12) .045(4) Uani d . 1 . O
O22 .9357(10) .6024(11) .3018(12) .032(4) Uani d . 1 . O
O23 .8574(10) .4995(13) .1093(14) .047(5) Uani d . 1 . O
O24 .9208(14) .7251(13) .0917(15) .070(6) Uani d . 1 . O

loop_
_atom_type_symbol
_atom_type_description
_atom_type_scat_dispersion_real
_atom_type_scat_dispersion_imag
_atom_type_scat_source
Pb Pb -3.3944 10.1111 'International Tables Vol C Tables 4.2.6.8 and 6.1.1.4'
Mo Mo -1.6832 0.6857 'International Tables Vol C Tables 4.2.6.8 and 6.1.1.4'
O O 0.0106 0.0060 'International Tables Vol C Tables 4.2.6.8 and 6.1.1.4'

loop_
_geom_angle_atom_site_label_1
_geom_angle_atom_site_label_2
_geom_angle_atom_site_label_3
_geom_angle_site_symmetry_1
_geom_angle_site_symmetry_3
_geom_angle
_geom_angle_publ_flag
O8 Pb1 O1 . . 89.8(5) n
O8 Pb1 O6 . 3_665 78.0(4) n
O1 Pb1 O6 . 3_665 79.3(4) n
O8 Pb1 O22 . 2_645 94.2(5) n
O1 Pb1 O22 . 2_645 72.4(4) n
O6 Pb1 O22 3_665 2_645 150.7(4) n
O8 Pb1 O24 . 3_665 158.6(6) n
O1 Pb1 O24 . 3_665 71.2(5) n
O6 Pb1 O24 3_665 3_665 88.5(5) n
O22 Pb1 O24 2_645 3_665 89.5(5) n
O8 Pb1 Pb2 . . 39.4(3) n
O1 Pb1 Pb2 . . 93.6(3) n
O6 Pb1 Pb2 3_665 . 41.0(3) n
O22 Pb1 Pb2 2_645 . 132.6(3) n
O24 Pb1 Pb2 3_665 . 129.5(5) n
O8 Pb1 Pb9 . 3_665 78.3(4) n
O1 Pb1 Pb9 . 3_665 38.1(3) n
O6 Pb1 Pb9 3_665 3_665 41.5(3) n
O22 Pb1 Pb9 2_645 3_665 109.4(3) n
O24 Pb1 Pb9 3_665 3_665 80.6(4) n
Pb2 Pb1 Pb9 . 3_665 61.71(2) n
O8 Pb1 Pb7 . 1_545 67.4(4) n
O1 Pb1 Pb7 . 1_545 33.8(3) n
O6 Pb1 Pb7 3_665 1_545 98.9(3) n
O22 Pb1 Pb7 2_645 1_545 52.7(3) n
O24 Pb1 Pb7 3_665 1_545 99.0(3) n
Pb2 Pb1 Pb7 . 1_545 90.68(2) n
Pb9 Pb1 Pb7 3_665 1_545 60.40(2) n
O8 Pb1 Pb10 . 3_665 121.2(4) n
O1 Pb1 Pb10 . 3_665 32.4(3) n
O6 Pb1 Pb10 3_665 3_665 94.4(3) n
O22 Pb1 Pb10 2_645 3_665 65.3(3) n
O24 Pb1 Pb10 3_665 3_665 42.8(3) n
Pb2 Pb1 Pb10 . 3_665 122.54(3) n
Pb9 Pb1 Pb10 3_665 3_665 61.11(2) n
Pb7 Pb1 Pb10 1_545 3_665 56.23(2) n
O8 Pb1 Mo2 . 2_645 78.2(3) n
O1 Pb1 Mo2 . 2_645 90.1(3) n
O6 Pb1 Mo2 3_665 2_645 153.9(3) n
O22 Pb1 Mo2 2_645 2_645 23.9(3) n
O24 Pb1 Mo2 3_665 2_645 110.7(4) n
Pb2 Pb1 Mo2 . 2_645 117.35(3) n
Pb9 Pb1 Mo2 3_665 2_645 122.18(3) n
Pb7 Pb1 Mo2 1_545 2_645 61.84(3) n
Pb10 Pb1 Mo2 3_665 2_645 88.84(3) n
O8 Pb1 Pb6 . 3_665 102.9(3) n
O1 Pb1 Pb6 . 3_665 95.6(3) n
O6 Pb1 Pb6 3_665 3_665 29.9(3) n
O22 Pb1 Pb6 2_645 3_665 159.1(3) n
O24 Pb1 Pb6 3_665 3_665 70.2(4) n
Pb2 Pb1 Pb6 . 3_665 63.57(2) n
Pb9 Pb1 Pb6 3_665 3_665 63.56(2) n
Pb7 Pb1 Pb6 1_545 3_665 123.94(2) n
Pb10 Pb1 Pb6 3_665 3_665 95.34(2) n
Mo2 Pb1 Pb6 2_645 3_665 174.17(3) n
O8 Pb1 Pb4 . 1_455 140.8(3) n
O1 Pb1 Pb4 . 1_455 90.4(3) n
O6 Pb1 Pb4 3_665 1_455 140.2(3) n
O22 Pb1 Pb4 2_645 1_455 49.0(3) n
O24 Pb1 Pb4 3_665 1_455 52.0(5) n
Pb2 Pb1 Pb4 . 1_455 176.01(3) n
Pb9 Pb1 Pb4 3_665 1_455 121.97(2) n
Pb7 Pb1 Pb4 1_545 1_455 92.67(2) n
Pb10 Pb1 Pb4 3_665 1_455 61.29(2) n
Mo2 Pb1 Pb4 2_645 1_455 62.63(3) n
Pb6 Pb1 Pb4 3_665 1_455 116.00(2) n
O8 Pb2 O2 . . 93.5(5) n
O8 Pb2 O6 . 3_665 77.4(4) n
O2 Pb2 O6 . 3_665 78.3(4) n
O8 Pb2 O14 . 3_665 165.7(5) n
O2 Pb2 O14 . 3_665 73.1(5) n
O6 Pb2 O14 3_665 3_665 94.7(5) n
O8 Pb2 O13 . . 118.7(6) n
O2 Pb2 O13 . . 128.2(6) n
O6 Pb2 O13 3_665 . 71.6(4) n
O14 Pb2 O13 3_665 . 68.7(6) n
O8 Pb2 O12 . 2_645 67.4(5) n
O2 Pb2 O12 . 2_645 80.7(6) n
O6 Pb2 O12 3_665 2_645 137.4(5) n
O14 Pb2 O12 3_665 2_645 113.9(6) n
O13 Pb2 O12 . 2_645 147.0(6) n
O8 Pb2 Pb1 . . 38.4(3) n
O2 Pb2 Pb1 . . 95.3(3) n
O6 Pb2 Pb1 3_665 . 41.3(3) n
O14 Pb2 Pb1 3_665 . 135.9(4) n
O13 Pb2 Pb1 . . 88.9(4) n
O12 Pb2 Pb1 2_645 . 105.4(4) n
O8 Pb2 Pb9 . 3_665 76.9(3) n
O2 Pb2 Pb9 . 3_665 38.8(3) n
O6 Pb2 Pb9 3_665 3_665 40.7(3) n
O14 Pb2 Pb9 3_665 3_665 89.3(4) n
O13 Pb2 Pb9 . 3_665 106.9(4) n
O12 Pb2 Pb9 2_645 3_665 106.0(4) n
Pb1 Pb2 Pb9 . 3_665 60.60(2) n
O8 Pb2 Pb6 . 2_645 29.6(3) n
O2 Pb2 Pb6 . 2_645 94.6(3) n
O6 Pb2 Pb6 3_665 2_645 106.6(3) n
O14 Pb2 Pb6 3_665 2_645 152.9(4) n
O13 Pb2 Pb6 . 2_645 133.7(5) n
O12 Pb2 Pb6 2_645 2_645 39.1(4) n
Pb1 Pb2 Pb6 . 2_645 67.81(2) n
Pb9 Pb2 Pb6 3_665 2_645 95.91(2) n
O8 Pb2 Pb8 . 1_545 73.0(4) n
O2 Pb2 Pb8 . 1_545 32.2(3) n
O6 Pb2 Pb8 3_665 1_545 97.8(3) n
O14 Pb2 Pb8 3_665 1_545 96.7(4) n
O13 Pb2 Pb8 . 1_545 160.4(5) n
O12 Pb2 Pb8 2_645 1_545 50.1(4) n
Pb1 Pb2 Pb8 . 1_545 93.57(2) n
Pb9 Pb2 Pb8 3_665 1_545 58.45(2) n
Pb6 Pb2 Pb8 2_645 1_545 64.44(2) n
O8 Pb2 Pb6 . 3_665 101.8(3) n
O2 Pb2 Pb6 . 3_665 93.1(3) n
O6 Pb2 Pb6 3_665 3_665 29.5(3) n
O14 Pb2 Pb6 3_665 3_665 74.7(4) n
O13 Pb2 Pb6 . 3_665 44.1(4) n
O12 Pb2 Pb6 2_645 3_665 166.9(4) n
Pb1 Pb2 Pb6 . 3_665 63.40(2) n
Pb9 Pb2 Pb6 3_665 3_665 63.17(2) n
Pb6 Pb2 Pb6 2_645 3_665 131.09(3) n
Pb8 Pb2 Pb6 1_545 3_665 121.05(2) n
O8 Pb2 Pb8 . 3_665 124.1(4) n
O2 Pb2 Pb8 . 3_665 30.9(3) n
O6 Pb2 Pb8 3_665 3_665 90.2(3) n
O14 Pb2 Pb8 3_665 3_665 43.1(4) n
O13 Pb2 Pb8 . 3_665 107.7(5) n
O12 Pb2 Pb8 2_645 3_665 90.3(5) n
Pb1 Pb2 Pb8 . 3_665 121.05(2) n
Pb9 Pb2 Pb8 3_665 3_665 60.46(2) n
Pb6 Pb2 Pb8 2_645 3_665 118.59(2) n
Pb8 Pb2 Pb8 1_545 3_665 54.79(2) n
Pb6 Pb2 Pb8 3_665 3_665 90.18(2) n
O3 Pb3 O7 . . 92.0(5) n
O3 Pb3 O5 . 3_665 80.8(4) n
O7 Pb3 O5 . 3_665 77.1(4) n
O3 Pb3 O11 . 2_645 86.8(7) n
O7 Pb3 O11 . 2_645 76.2(6) n
O5 Pb3 O11 3_665 2_645 150.1(6) n
O3 Pb3 O14 . 3_665 74.4(5) n
O7 Pb3 O14 . 3_665 166.3(5) n
O5 Pb3 O14 3_665 3_665 99.6(4) n
O11 Pb3 O14 2_645 3_665 103.1(6) n
O3 Pb3 Pb4 . . 99.0(3) n
O7 Pb3 Pb4 . . 40.2(3) n
O5 Pb3 Pb4 3_665 . 40.9(3) n
O11 Pb3 Pb4 2_645 . 116.1(5) n
O14 Pb3 Pb4 3_665 . 140.0(3) n
O3 Pb3 Pb7 . 3_665 40.6(3) n
O7 Pb3 Pb7 . 3_665 75.3(3) n
O5 Pb3 Pb7 3_665 3_665 41.5(3) n
O11 Pb3 Pb7 2_645 3_665 117.3(6) n
O14 Pb3 Pb7 3_665 3_665 93.4(4) n
Pb4 Pb3 Pb7 . 3_665 62.30(2) n
O3 Pb3 Pb5 . 2_645 92.2(3) n
O7 Pb3 Pb5 . 2_645 31.5(3) n
O5 Pb3 Pb5 3_665 2_645 108.3(3) n
O11 Pb3 Pb5 2_645 2_645 44.8(5) n
O14 Pb3 Pb5 3_665 2_645 146.7(3) n
Pb4 Pb3 Pb5 . 2_645 71.28(2) n
Pb7 Pb3 Pb5 3_665 2_645 95.62(2) n
O3 Pb3 Pb5 . 3_665 95.5(3) n
O7 Pb3 Pb5 . 3_665 102.9(3) n
O5 Pb3 Pb5 3_665 3_665 30.3(3) n
O11 Pb3 Pb5 2_645 3_665 177.6(7) n
O14 Pb3 Pb5 3_665 3_665 78.3(3) n
Pb4 Pb3 Pb5 . 3_665 62.89(2) n
Pb7 Pb3 Pb5 3_665 3_665 64.39(2) n
Pb5 Pb3 Pb5 2_645 3_665 134.16(3) n
O3 Pb3 Pb8 . 3_665 30.7(3) n
O7 Pb3 Pb8 . 3_665 122.5(3) n
O5 Pb3 Pb8 3_665 3_665 90.5(3) n
O11 Pb3 Pb8 2_645 3_665 92.5(6) n
O14 Pb3 Pb8 3_665 3_665 43.8(3) n
Pb4 Pb3 Pb8 . 3_665 122.71(3) n
Pb7 Pb3 Pb8 3_665 3_665 60.49(2) n
Pb5 Pb3 Pb8 2_645 3_665 116.76(3) n
Pb5 Pb3 Pb8 3_665 3_665 89.84(2) n
O3 Pb3 Pb6 . . 146.3(3) n
O7 Pb3 Pb6 . . 116.5(3) n
O5 Pb3 Pb6 3_665 . 87.9(3) n
O11 Pb3 Pb6 2_645 . 116.1(6) n
O14 Pb3 Pb6 3_665 . 76.3(3) n
Pb4 Pb3 Pb6 . . 92.74(2) n
Pb7 Pb3 Pb6 3_665 . 126.56(2) n
Pb5 Pb3 Pb6 2_645 . 121.52(2) n
Pb5 Pb3 Pb6 3_665 . 62.17(2) n
Pb8 Pb3 Pb6 3_665 . 118.86(2) n
O3 Pb3 Pb9 . 1_545 31.9(3) n
O7 Pb3 Pb9 . 1_545 71.1(3) n
O5 Pb3 Pb9 3_665 1_545 99.3(3) n
O11 Pb3 Pb9 2_645 1_545 59.1(6) n
O14 Pb3 Pb9 3_665 1_545 96.7(3) n
Pb4 Pb3 Pb9 . 1_545 96.52(2) n
Pb7 Pb3 Pb9 3_665 1_545 59.14(2) n
Pb5 Pb3 Pb9 2_645 1_545 61.71(2) n
Pb5 Pb3 Pb9 3_665 1_545 122.89(2) n
Pb8 Pb3 Pb9 3_665 1_545 55.77(2) n
Pb6 Pb3 Pb9 . 1_545 170.73(2) n
O7 Pb4 O4 . . 87.5(5) n
O7 Pb4 O5 . 3_665 79.0(4) n
O4 Pb4 O5 . 3_665 78.2(4) n
O7 Pb4 O22 . 2_745 88.7(4) n
O4 Pb4 O22 . 2_745 69.0(4) n
O5 Pb4 O22 3_665 2_745 145.4(4) n
O7 Pb4 O23 . . 97.3(4) n
O4 Pb4 O23 . . 147.1(4) n
O5 Pb4 O23 3_665 . 70.9(4) n
O22 Pb4 O23 2_745 . 143.2(4) n
O7 Pb4 O24 . 3_765 155.9(5) n
O4 Pb4 O24 . 3_765 68.6(4) n
O5 Pb4 O24 3_665 3_765 97.6(4) n
O22 Pb4 O24 2_745 3_765 80.8(4) n
O23 Pb4 O24 . 3_765 104.1(4) n
O7 Pb4 Pb3 . . 40.7(3) n
O4 Pb4 Pb3 . . 94.9(3) n
O5 Pb4 Pb3 3_665 . 42.5(3) n
O22 Pb4 Pb3 2_745 . 128.6(2) n
O23 Pb4 Pb3 . . 69.7(2) n
O24 Pb4 Pb3 3_765 . 140.0(3) n
O7 Pb4 Pb7 . 3_665 74.6(3) n
O4 Pb4 Pb7 . 3_665 38.8(3) n
O5 Pb4 Pb7 3_665 3_665 40.4(3) n
O22 Pb4 Pb7 2_745 3_665 105.2(2) n
O23 Pb4 Pb7 . 3_665 111.3(3) n
O24 Pb4 Pb7 3_765 3_665 87.2(3) n
Pb3 Pb4 Pb7 . 3_665 61.15(2) n
O7 Pb4 Pb10 . 1_545 60.9(3) n
O4 Pb4 Pb10 . 1_545 36.2(3) n
O5 Pb4 Pb10 3_665 1_545 96.8(3) n
O22 Pb4 Pb10 2_745 1_545 49.6(2) n
O23 Pb4 Pb10 . 1_545 157.3(3) n
O24 Pb4 Pb10 3_765 1_545 96.3(3) n
Pb3 Pb4 Pb10 . 1_545 88.21(2) n
Pb7 Pb4 Pb10 3_665 1_545 59.21(2) n
O7 Pb4 Pb5 . 3_665 104.6(3) n
O4 Pb4 Pb5 . 3_665 95.4(3) n
O5 Pb4 Pb5 3_665 3_665 30.3(3) n
O22 Pb4 Pb5 2_745 3_665 159.3(3) n
O23 Pb4 Pb5 . 3_665 51.9(3) n
O24 Pb4 Pb5 3_765 3_665 80.9(3) n
Pb3 Pb4 Pb5 . 3_665 64.09(2) n
Pb7 Pb4 Pb5 3_665 3_665 64.46(2) n
Pb10 Pb4 Pb5 1_545 3_665 123.67(2) n
O7 Pb4 Mo2 . 3_765 164.2(3) n
O4 Pb4 Mo2 . 3_765 87.8(3) n
O5 Pb4 Mo2 3_665 3_765 85.3(3) n
O22 Pb4 Mo2 2_745 3_765 103.6(2) n
O23 Pb4 Mo2 . 3_765 78.9(3) n
O24 Pb4 Mo2 3_765 3_765 25.6(3) n
Pb3 Pb4 Mo2 . 3_765 124.97(3) n
Pb7 Pb4 Mo2 3_665 3_765 92.35(3) n
Pb10 Pb4 Mo2 1_545 3_765 120.17(3) n
Pb5 Pb4 Mo2 3_665 3_765 60.94(3) n
O7 Pb4 Pb1 . 1_655 132.2(3) n
O4 Pb4 Pb1 . 1_655 84.1(3) n
O5 Pb4 Pb1 3_665 1_655 143.5(3) n
O22 Pb4 Pb1 2_745 1_655 44.5(2) n
O23 Pb4 Pb1 . 1_655 114.6(2) n
O24 Pb4 Pb1 3_765 1_655 46.0(3) n
Pb3 Pb4 Pb1 . 1_655 172.82(3) n
Pb7 Pb4 Pb1 3_665 1_655 120.01(2) n
Pb10 Pb4 Pb1 1_545 1_655 86.79(2) n
Pb5 Pb4 Pb1 3_665 1_655 123.07(2) n
Mo2 Pb4 Pb1 3_765 1_655 62.16(3) n
O7 Pb5 O5 2_655 . 95.8(4) n
O7 Pb5 O21 2_655 1_455 92.7(5) n
O5 Pb5 O21 . 1_455 90.3(5) n
O7 Pb5 O11 2_655 . 75.3(6) n
O5 Pb5 O11 . . 92.5(7) n
O21 Pb5 O11 1_455 . 167.9(6) n
O7 Pb5 O23 2_655 3_665 153.5(5) n
O5 Pb5 O23 . 3_665 71.4(4) n
O21 Pb5 O23 1_455 3_665 65.1(4) n
O11 Pb5 O23 . 3_665 126.9(5) n
O7 Pb5 Mo1 2_655 . 99.1(4) n
O5 Pb5 Mo1 . . 90.3(3) n
O21 Pb5 Mo1 1_455 . 168.0(4) n
O11 Pb5 Mo1 . . 23.8(4) n
O23 Pb5 Mo1 3_665 . 103.9(3) n
O7 Pb5 Pb3 2_655 2_655 32.8(4) n
O5 Pb5 Pb3 . 2_655 92.9(3) n
O21 Pb5 Pb3 1_455 2_655 125.5(3) n
O11 Pb5 Pb3 . 2_655 42.6(4) n
O23 Pb5 Pb3 3_665 2_655 162.0(3) n
Mo1 Pb5 Pb3 . 2_655 66.39(3) n
O7 Pb5 Pb10 2_655 2_645 58.3(4) n
O5 Pb5 Pb10 . 2_645 137.4(3) n
O21 Pb5 Pb10 1_455 2_645 61.0(4) n
O11 Pb5 Pb10 . 2_645 109.9(6) n
O23 Pb5 Pb10 3_665 2_645 115.9(3) n
Mo1 Pb5 Pb10 . 2_645 124.40(4) n
Pb3 Pb5 Pb10 2_655 2_645 81.60(2) n
O7 Pb5 Pb4 2_655 3_665 106.0(3) n
O5 Pb5 Pb4 . 3_665 31.4(3) n
O21 Pb5 Pb4 1_455 3_665 60.7(4) n
O11 Pb5 Pb4 . 3_665 123.7(6) n
O23 Pb5 Pb4 3_665 3_665 51.5(3) n
Mo1 Pb5 Pb4 . 3_665 116.95(3) n
Pb3 Pb5 Pb4 2_655 3_665 117.74(2) n
Pb10 Pb5 Pb4 2_645 3_665 118.03(3) n
O7 Pb5 Pb3 2_655 3_665 117.0(4) n
O5 Pb5 Pb3 . 3_665 32.4(3) n
O21 Pb5 Pb3 1_455 3_665 112.0(4) n
O11 Pb5 Pb3 . 3_665 75.7(6) n
O23 Pb5 Pb3 3_665 3_665 63.8(3) n
Mo1 Pb5 Pb3 . 3_665 63.99(3) n
Pb3 Pb5 Pb3 2_655 3_665 98.24(2) n
Pb10 Pb5 Pb3 2_645 3_665 169.80(3) n
Pb4 Pb5 Pb3 3_665 3_665 53.02(2) n
O7 Pb5 Mo2 2_655 1_455 77.7(4) n
O5 Pb5 Mo2 . 1_455 85.5(3) n
O21 Pb5 Mo2 1_455 1_455 16.4(4) n
O11 Pb5 Mo2 . 1_455 152.6(4) n
O23 Pb5 Mo2 3_665 1_455 78.2(3) n
Mo1 Pb5 Mo2 . 1_455 174.38(4) n
Pb3 Pb5 Mo2 2_655 1_455 110.12(3) n
Pb10 Pb5 Mo2 2_645 1_455 57.94(3) n
Pb4 Pb5 Mo2 3_665 1_455 60.16(3) n
Pb3 Pb5 Mo2 3_665 1_455 113.13(3) n
O7 Pb5 Pb9 2_655 2_645 71.0(3) n
O5 Pb5 Pb9 . 2_645 149.8(3) n
O21 Pb5 Pb9 1_455 2_645 116.7(4) n
O11 Pb5 Pb9 . 2_645 58.3(6) n
O23 Pb5 Pb9 3_665 2_645 130.7(3) n
Mo1 Pb5 Pb9 . 2_645 66.20(3) n
Pb3 Pb5 Pb9 2_655 2_645 61.04(2) n
Pb10 Pb5 Pb9 2_645 2_645 58.57(2) n
Pb4 Pb5 Pb9 3_665 2_645 176.22(3) n
Pb3 Pb5 Pb9 3_665 2_645 130.19(3) n
Mo2 Pb5 Pb9 1_455 2_645 116.50(3) n
O8 Pb6 O6 2_655 . 95.5(5) n
O8 Pb6 O12 2_655 . 76.9(5) n
O6 Pb6 O12 . . 101.9(6) n
O8 Pb6 O13 2_655 3_665 148.3(6) n
O6 Pb6 O13 . 3_665 75.0(5) n
O12 Pb6 O13 . 3_665 75.7(7) n
O8 Pb6 O23 2_655 . 98.3(4) n
O6 Pb6 O23 . . 102.0(5) n
O12 Pb6 O23 . . 156.0(6) n
O13 Pb6 O23 3_665 . 113.2(6) n
O8 Pb6 Mo1 2_655 . 94.1(3) n
O6 Pb6 Mo1 . . 88.2(3) n
O12 Pb6 Mo1 . . 21.2(5) n
O13 Pb6 Mo1 3_665 . 56.0(5) n
O23 Pb6 Mo1 . . 163.1(3) n
O8 Pb6 Mo2 2_655 . 79.7(3) n
O6 Pb6 Mo2 . . 89.2(3) n
O12 Pb6 Mo2 . . 154.9(5) n
O13 Pb6 Mo2 3_665 . 129.3(5) n
O23 Pb6 Mo2 . . 23.7(3) n
Mo1 Pb6 Mo2 . . 173.09(4) n
O8 Pb6 Pb2 2_655 2_655 30.8(3) n
O6 Pb6 Pb2 . 2_655 92.0(3) n
O12 Pb6 Pb2 . 2_655 47.7(4) n
O13 Pb6 Pb2 3_665 2_655 118.0(5) n
O23 Pb6 Pb2 . 2_655 128.7(3) n
Mo1 Pb6 Pb2 . 2_655 63.41(3) n
Mo2 Pb6 Pb2 . 2_655 110.29(3) n
O8 Pb6 Pb1 2_655 3_665 105.6(4) n
O6 Pb6 Pb1 . 3_665 31.5(3) n
O12 Pb6 Pb1 . 3_665 133.0(5) n
O13 Pb6 Pb1 3_665 3_665 82.3(5) n
O23 Pb6 Pb1 . 3_665 71.0(4) n
Mo1 Pb6 Pb1 . 3_665 116.55(3) n
Mo2 Pb6 Pb1 . 3_665 62.75(3) n
Pb2 Pb6 Pb1 2_655 3_665 116.11(3) n
O8 Pb6 Pb2 2_655 3_665 114.4(4) n
O6 Pb6 Pb2 . 3_665 30.9(3) n
O12 Pb6 Pb2 . 3_665 82.5(5) n
O13 Pb6 Pb2 3_665 3_665 46.3(3) n
O23 Pb6 Pb2 . 3_665 120.1(4) n
Mo1 Pb6 Pb2 . 3_665 63.79(3) n
Mo2 Pb6 Pb2 . 3_665 115.75(3) n
Pb2 Pb6 Pb2 2_655 3_665 96.57(2) n
Pb1 Pb6 Pb2 3_665 3_665 53.03(2) n
O8 Pb6 Pb3 2_655 . 121.7(4) n
O6 Pb6 Pb3 . . 141.4(3) n
O12 Pb6 Pb3 . . 96.6(5) n
O13 Pb6 Pb3 3_665 . 77.2(3) n
O23 Pb6 Pb3 . . 65.6(3) n
Mo1 Pb6 Pb3 . . 98.05(3) n
Mo2 Pb6 Pb3 . . 87.96(3) n
Pb2 Pb6 Pb3 2_655 . 124.92(2) n
Pb1 Pb6 Pb3 3_665 . 118.38(2) n
Pb2 Pb6 Pb3 3_665 . 122.14(2) n
O8 Pb6 Pb9 2_655 . 63.2(4) n
O6 Pb6 Pb9 . . 32.7(3) n
O12 Pb6 Pb9 . . 89.6(5) n
O13 Pb6 Pb9 3_665 . 100.9(3) n
O23 Pb6 Pb9 . . 109.4(3) n
Mo1 Pb6 Pb9 . . 86.48(3) n
Mo2 Pb6 Pb9 . . 87.89(3) n
Pb2 Pb6 Pb9 2_655 . 62.15(2) n
Pb1 Pb6 Pb9 3_665 . 54.42(2) n
Pb2 Pb6 Pb9 3_665 . 55.01(2) n
Pb3 Pb6 Pb9 . . 172.79(3) n
O1 Pb7 O4 1_565 3_665 75.7(4) n
O1 Pb7 O3 1_565 3_665 73.8(4) n
O4 Pb7 O3 3_665 3_665 113.0(4) n
O1 Pb7 O5 1_565 . 121.9(4) n
O4 Pb7 O5 3_665 . 73.5(4) n
O3 Pb7 O5 3_665 . 74.8(4) n
O1 Pb7 O22 1_565 2_655 65.5(4) n
O4 Pb7 O22 3_665 2_655 70.6(4) n
O3 Pb7 O22 3_665 2_655 136.9(4) n
O5 Pb7 O22 . 2_655 139.7(4) n
O1 Pb7 Pb3 1_565 3_665 92.5(3) n
O4 Pb7 Pb3 3_665 3_665 89.0(3) n
O3 Pb7 Pb3 3_665 3_665 36.1(3) n
O5 Pb7 Pb3 . 3_665 39.8(3) n
O22 Pb7 Pb3 2_655 3_665 152.7(3) n
O1 Pb7 Pb10 1_565 3_675 38.3(3) n
O4 Pb7 Pb10 3_665 3_675 37.9(3) n
O3 Pb7 Pb10 3_665 3_675 90.4(3) n
O5 Pb7 Pb10 . 3_675 95.4(3) n
O22 Pb7 Pb10 2_655 3_675 66.3(3) n
Pb3 Pb7 Pb10 3_665 3_675 86.47(2) n
O1 Pb7 Pb4 1_565 3_665 95.3(3) n
O4 Pb7 Pb4 3_665 3_665 37.0(3) n
O3 Pb7 Pb4 3_665 3_665 89.4(3) n
O5 Pb7 Pb4 . 3_665 37.4(3) n
O22 Pb7 Pb4 2_655 3_665 107.3(3) n
Pb3 Pb7 Pb4 3_665 3_665 56.54(2) n
Pb10 Pb7 Pb4 3_675 3_665 60.67(2) n
O1 Pb7 Pb9 1_565 3_675 35.7(3) n
O4 Pb7 Pb9 3_665 3_675 97.3(3) n
O3 Pb7 Pb9 3_665 3_675 38.4(3) n
O5 Pb7 Pb9 . 3_675 103.1(3) n
O22 Pb7 Pb9 2_655 3_675 99.2(2) n
Pb3 Pb7 Pb9 3_665 3_675 64.66(2) n
Pb10 Pb7 Pb9 3_675 3_675 62.18(2) n
Pb4 Pb7 Pb9 3_665 3_675 96.50(2) n
O1 Pb7 Pb8 1_565 . 89.8(3) n
O4 Pb7 Pb8 3_665 . 148.4(3) n
O3 Pb7 Pb8 3_665 . 35.4(3) n
O5 Pb7 Pb8 . . 91.7(3) n
O22 Pb7 Pb8 2_655 . 128.6(3) n
Pb3 Pb7 Pb8 3_665 . 63.38(2) n
Pb10 Pb7 Pb8 3_675 . 120.02(3) n
Pb4 Pb7 Pb8 3_665 . 119.85(3) n
Pb9 Pb7 Pb8 3_675 . 58.20(2) n
O1 Pb7 Pb1 1_565 1_565 32.8(3) n
O4 Pb7 Pb1 3_665 1_565 92.7(3) n
O3 Pb7 Pb1 3_665 1_565 92.1(3) n
O5 Pb7 Pb1 . 1_565 154.7(3) n
O22 Pb7 Pb1 2_655 1_565 45.3(2) n
Pb3 Pb7 Pb1 3_665 1_565 121.21(2) n
Pb10 Pb7 Pb1 3_675 1_565 62.51(2) n
Pb4 Pb7 Pb1 3_665 1_565 123.16(2) n
Pb9 Pb7 Pb1 3_675 1_565 56.85(2) n
Pb8 Pb7 Pb1 . 1_565 89.47(2) n
O1 Pb7 Pb10 1_565 1_455 85.5(3) n
O4 Pb7 Pb10 3_665 1_455 32.0(3) n
O3 Pb7 Pb10 3_665 1_455 144.2(3) n
O5 Pb7 Pb10 . 1_455 93.0(3) n
O22 Pb7 Pb10 2_655 1_455 46.7(3) n
Pb3 Pb7 Pb10 3_665 1_455 119.34(2) n
Pb10 Pb7 Pb10 3_675 1_455 56.82(2) n
Pb4 Pb7 Pb10 3_665 1_455 63.30(2) n
Pb9 Pb7 Pb10 3_675 1_455 117.95(2) n
Pb8 Pb7 Pb10 . 1_455 174.58(2) n
Pb1 Pb7 Pb10 1_565 1_455 85.12(2) n
O2 Pb8 O3 1_565 3_665 77.5(4) n
O2 Pb8 O2 1_565 3_665 76.8(5) n
O3 Pb8 O2 3_665 3_665 109.8(5) n
O2 Pb8 O14 1_565 . 131.4(5) n
O3 Pb8 O14 3_665 . 77.8(5) n
O2 Pb8 O14 3_665 . 73.3(5) n
O2 Pb8 O12 1_565 2_655 77.9(5) n
O3 Pb8 O12 3_665 2_655 125.5(5) n
O2 Pb8 O12 3_665 2_655 110.7(5) n
O14 Pb8 O12 . 2_655 148.8(5) n
O2 Pb8 Pb8 1_565 3_675 38.7(3) n
O3 Pb8 Pb8 3_665 3_675 94.6(3) n
O2 Pb8 Pb8 3_665 3_675 38.1(3) n
O14 Pb8 Pb8 . 3_675 103.6(4) n
O12 Pb8 Pb8 2_655 3_675 95.4(4) n
O2 Pb8 Pb9 1_565 3_675 38.3(3) n
O3 Pb8 Pb9 3_665 3_675 39.2(3) n
O2 Pb8 Pb9 3_665 3_675 94.9(3) n
O14 Pb8 Pb9 . 3_675 107.9(4) n
O12 Pb8 Pb9 2_655 3_675 102.6(3) n
Pb8 Pb8 Pb9 3_675 3_675 63.69(2) n
O2 Pb8 Pb7 1_565 . 91.5(3) n
O3 Pb8 Pb7 3_665 . 37.6(3) n
O2 Pb8 Pb7 3_665 . 147.3(3) n
O14 Pb8 Pb7 . . 93.6(4) n
O12 Pb8 Pb7 2_655 . 96.0(4) n
Pb8 Pb8 Pb7 3_675 . 123.85(3) n
Pb9 Pb8 Pb7 3_675 . 60.16(2) n
O2 Pb8 Mo1 1_565 . 155.8(3) n
O3 Pb8 Mo1 3_665 . 89.4(3) n
O2 Pb8 Mo1 3_665 . 89.0(3) n
O14 Pb8 Mo1 . . 24.4(4) n
O12 Pb8 Mo1 2_655 . 125.9(3) n
Pb8 Pb8 Mo1 3_675 . 124.56(5) n
Pb9 Pb8 Mo1 3_675 . 126.19(4) n
Pb7 Pb8 Mo1 . . 90.14(4) n
O2 Pb8 Pb9 1_565 . 91.1(3) n
O3 Pb8 Pb9 3_665 . 144.7(3) n
O2 Pb8 Pb9 3_665 . 35.0(3) n
O14 Pb8 Pb9 . . 85.8(4) n
O12 Pb8 Pb9 2_655 . 83.1(4) n
Pb8 Pb8 Pb9 3_675 . 59.09(3) n
Pb9 Pb8 Pb9 3_675 . 122.78(2) n
Pb7 Pb8 Pb9 . . 177.04(2) n
Mo1 Pb8 Pb9 . . 88.10(4) n
O2 Pb8 Pb2 1_565 1_565 32.3(3) n
O3 Pb8 Pb2 3_665 1_565 92.1(3) n
O2 Pb8 Pb2 3_665 1_565 98.5(3) n
O14 Pb8 Pb2 . 1_565 163.6(4) n
O12 Pb8 Pb2 2_655 1_565 47.2(3) n
Pb8 Pb8 Pb2 3_675 1_565 63.89(2) n
Pb9 Pb8 Pb2 3_675 1_565 57.84(2) n
Pb7 Pb8 Pb2 . 1_565 85.86(2) n
Mo1 Pb8 Pb2 . 1_565 171.27(4) n
Pb9 Pb8 Pb2 . 1_565 95.55(2) n
O2 Pb8 Pb3 1_565 3_665 97.9(3) n
O3 Pb8 Pb3 3_665 3_665 29.1(3) n
O2 Pb8 Pb3 3_665 3_665 94.9(3) n
O14 Pb8 Pb3 . 3_665 48.8(4) n
O12 Pb8 Pb3 2_655 3_665 152.0(4) n
Pb8 Pb8 Pb3 3_675 3_665 98.11(3) n
Pb9 Pb8 Pb3 3_675 3_665 62.67(2) n
Pb7 Pb8 Pb3 . 3_665 56.14(2) n
Mo1 Pb8 Pb3 . 3_665 63.52(3) n
Pb9 Pb8 Pb3 . 3_665 124.88(3) n
Pb2 Pb8 Pb3 1_565 3_665 119.74(2) n
O1 Pb9 O2 3_665 3_665 111.9(4) n
O1 Pb9 O3 3_665 1_565 75.0(4) n
O2 Pb9 O3 3_665 1_565 74.6(4) n
O1 Pb9 O6 3_665 . 76.7(4) n
O2 Pb9 O6 3_665 . 75.0(4) n
O3 Pb9 O6 1_565 . 126.2(4) n
O1 Pb9 Pb1 3_665 3_665 37.3(3) n
O2 Pb9 Pb1 3_665 3_665 91.4(3) n
O3 Pb9 Pb1 1_565 3_665 98.5(3) n
O6 Pb9 Pb1 . 3_665 39.7(3) n
O1 Pb9 Pb2 3_665 3_665 89.2(3) n
O2 Pb9 Pb2 3_665 3_665 37.6(3) n
O3 Pb9 Pb2 1_565 3_665 96.4(3) n
O6 Pb9 Pb2 . 3_665 38.6(3) n
Pb1 Pb9 Pb2 3_665 3_665 57.69(2) n
O1 Pb9 Pb8 3_665 3_675 93.4(3) n
O2 Pb9 Pb8 3_665 3_675 36.9(3) n
O3 Pb9 Pb8 1_565 3_675 37.7(3) n
O6 Pb9 Pb8 . 3_675 101.0(3) n
Pb1 Pb9 Pb8 3_665 3_675 95.11(3) n
Pb2 Pb9 Pb8 3_665 3_675 63.71(2) n
O1 Pb9 Pb7 3_665 3_675 36.1(3) n
O2 Pb9 Pb7 3_665 3_675 91.7(3) n
O3 Pb9 Pb7 1_565 3_675 39.2(3) n
O6 Pb9 Pb7 . 3_675 99.5(3) n
Pb1 Pb9 Pb7 3_665 3_675 62.75(2) n
Pb2 Pb9 Pb7 3_665 3_675 89.81(2) n
Pb8 Pb9 Pb7 3_675 3_675 61.64(2) n
O1 Pb9 Pb10 3_665 . 34.4(3) n
O2 Pb9 Pb10 3_665 . 145.9(3) n
O3 Pb9 Pb10 1_565 . 86.8(3) n
O6 Pb9 Pb10 . . 94.6(3) n
Pb1 Pb9 Pb10 3_665 . 62.92(2) n
Pb2 Pb9 Pb10 3_665 . 120.34(3) n
Pb8 Pb9 Pb10 3_675 . 118.72(3) n
Pb7 Pb9 Pb10 3_675 . 57.44(2) n
O1 Pb9 Pb8 3_665 . 146.0(3) n
O2 Pb9 Pb8 3_665 . 34.3(3) n
O3 Pb9 Pb8 1_565 . 87.4(3) n
O6 Pb9 Pb8 . . 91.6(3) n
Pb1 Pb9 Pb8 3_665 . 121.43(3) n
Pb2 Pb9 Pb8 3_665 . 63.74(2) n
Pb8 Pb9 Pb8 3_675 . 57.22(2) n
Pb7 Pb9 Pb8 3_675 . 118.86(2) n
Pb10 Pb9 Pb8 . . 173.29(3) n
O1 Pb9 Pb3 3_665 1_565 85.1(3) n
O2 Pb9 Pb3 3_665 1_565 95.5(3) n
O3 Pb9 Pb3 1_565 1_565 29.2(3) n
O6 Pb9 Pb3 . 1_565 154.2(3) n
Pb1 Pb9 Pb3 3_665 1_565 118.66(2) n
Pb2 Pb9 Pb3 3_665 1_565 124.43(2) n
Pb8 Pb9 Pb3 3_675 1_565 61.56(2) n
Pb7 Pb9 Pb3 3_675 1_565 56.20(2) n
Pb10 Pb9 Pb3 . 1_565 79.72(2) n
Pb8 Pb9 Pb3 . 1_565 93.56(2) n
O1 Pb9 Pb5 3_665 2_655 90.3(3) n
O2 Pb9 Pb5 3_665 2_655 144.1(3) n
O3 Pb9 Pb5 1_565 2_655 85.2(3) n
O6 Pb9 Pb5 . 2_655 139.6(3) n
Pb1 Pb9 Pb5 3_665 2_655 121.20(3) n
Pb2 Pb9 Pb5 3_665 2_655 178.18(3) n
Pb8 Pb9 Pb5 3_675 2_655 118.06(3) n
Pb7 Pb9 Pb5 3_675 2_655 90.82(2) n
Pb10 Pb9 Pb5 . 2_655 58.73(2) n
Pb8 Pb9 Pb5 . 2_655 117.35(3) n
Pb3 Pb9 Pb5 1_565 2_655 57.25(2) n
O4 Pb10 O4 3_765 1_565 75.9(5) n
O4 Pb10 O1 3_765 3_665 107.8(4) n
O4 Pb10 O1 1_565 3_665 77.6(4) n
O4 Pb10 O24 3_765 . 78.7(6) n
O4 Pb10 O24 1_565 . 134.1(5) n
O1 Pb10 O24 3_665 . 74.8(5) n
O4 Pb10 O22 3_765 2_755 76.1(4) n
O4 Pb10 O22 1_565 2_755 70.8(4) n
O1 Pb10 O22 3_665 2_755 146.2(4) n
O24 Pb10 O22 . 2_755 137.2(5) n
O4 Pb10 O7 3_765 1_565 137.5(4) n
O4 Pb10 O7 1_565 1_565 66.3(4) n
O1 Pb10 O7 3_665 1_565 83.0(4) n
O24 Pb10 O7 . 1_565 142.7(6) n
O22 Pb10 O7 2_755 1_565 73.8(4) n
O4 Pb10 Pb10 3_765 3_775 38.1(3) n
O4 Pb10 Pb10 1_565 3_775 37.8(3) n
O1 Pb10 Pb10 3_665 3_775 93.2(3) n
O24 Pb10 Pb10 . 3_775 108.6(5) n
O22 Pb10 Pb10 2_755 3_775 68.8(3) n
O7 Pb10 Pb10 1_565 3_775 102.1(2) n
O4 Pb10 Pb7 3_765 3_675 96.7(3) n
O4 Pb10 Pb7 1_565 3_675 39.5(3) n
O1 Pb10 Pb7 3_665 3_675 38.5(3) n
O24 Pb10 Pb7 . 3_675 108.5(4) n
O22 Pb10 Pb7 2_755 3_675 108.2(3) n
O7 Pb10 Pb7 1_565 3_675 66.0(2) n
Pb10 Pb10 Pb7 3_775 3_675 65.33(2) n
O4 Pb10 Pb4 3_765 1_565 100.1(3) n
O4 Pb10 Pb4 1_565 1_565 36.0(3) n
O1 Pb10 Pb4 3_665 1_565 94.9(3) n
O24 Pb10 Pb4 . 1_565 168.5(4) n
O22 Pb10 Pb4 2_755 1_565 52.0(3) n
O7 Pb10 Pb4 1_565 1_565 37.4(2) n
Pb10 Pb10 Pb4 3_775 1_565 66.19(2) n
Pb7 Pb10 Pb4 3_675 1_565 60.12(2) n
O4 Pb10 Mo2 3_765 2_755 94.2(3) n
O4 Pb10 Mo2 1_565 2_755 94.2(3) n
O1 Pb10 Mo2 3_665 2_755 153.5(3) n
O24 Pb10 Mo2 . 2_755 125.3(4) n
O22 Pb10 Mo2 2_755 2_755 26.9(3) n
O7 Pb10 Mo2 1_565 2_755 70.7(2) n
Pb10 Pb10 Mo2 3_775 2_755 95.37(4) n
Pb7 Pb10 Mo2 3_675 2_755 126.16(3) n
Pb4 Pb10 Mo2 1_565 2_755 66.07(3) n
O4 Pb10 Pb9 3_765 . 140.5(3) n
O4 Pb10 Pb9 1_565 . 97.1(3) n
O1 Pb10 Pb9 3_665 . 34.2(3) n
O24 Pb10 Pb9 . . 79.4(5) n
O22 Pb10 Pb9 2_755 . 139.1(3) n
O7 Pb10 Pb9 1_565 . 65.7(2) n
Pb10 Pb10 Pb9 3_775 . 124.52(3) n
Pb7 Pb10 Pb9 3_675 . 60.39(2) n
Pb4 Pb10 Pb9 1_565 . 95.05(2) n
Mo2 Pb10 Pb9 2_755 . 125.20(4) n
O4 Pb10 Pb5 3_765 2_655 156.5(3) n
O4 Pb10 Pb5 1_565 2_655 101.2(3) n
O1 Pb10 Pb5 3_665 2_655 94.0(3) n
O24 Pb10 Pb5 . 2_655 116.5(5) n
O22 Pb10 Pb5 2_755 2_655 81.0(3) n
O7 Pb10 Pb5 1_565 2_655 35.1(2) n
Pb10 Pb10 Pb5 3_775 2_655 134.67(3) n
Pb7 Pb10 Pb5 3_675 2_655 95.07(2) n
Pb4 Pb10 Pb5 1_565 2_655 68.62(2) n
Mo2 Pb10 Pb5 2_755 2_655 62.51(3) n
Pb9 Pb10 Pb5 . 2_655 62.71(2) n
O13 Mo1 O11 . . 109.1(11) n
O13 Mo1 O14 . . 106.4(9) n
O11 Mo1 O14 . . 104.2(11) n
O13 Mo1 O12 . . 111.5(9) n
O11 Mo1 O12 . . 114.4(11) n
O14 Mo1 O12 . . 110.8(10) n
O13 Mo1 Pb5 . . 74.6(7) n
O11 Mo1 Pb5 . . 39.0(7) n
O14 Mo1 Pb5 . . 97.4(6) n
O12 Mo1 Pb5 . . 146.9(8) n
O13 Mo1 Pb6 . . 100.4(7) n
O11 Mo1 Pb6 . . 142.4(8) n
O14 Mo1 Pb6 . . 88.8(6) n
O12 Mo1 Pb6 . . 30.1(7) n
Pb5 Mo1 Pb6 . . 172.92(5) n
O13 Mo1 Pb8 . . 142.8(6) n
O11 Mo1 Pb8 . . 76.2(9) n
O14 Mo1 Pb8 . . 39.6(6) n
O12 Mo1 Pb8 . . 98.2(6) n
Pb5 Mo1 Pb8 . . 92.76(4) n
Pb6 Mo1 Pb8 . . 94.21(4) n
O23 Mo2 O24 . . 111.3(9) n
O23 Mo2 O21 . . 110.7(8) n
O24 Mo2 O21 . . 110.0(10) n
O23 Mo2 O22 . . 108.0(7) n
O24 Mo2 O22 . . 109.0(7) n
O21 Mo2 O22 . . 107.7(6) n
O23 Mo2 Pb10 . 2_745 106.2(6) n
O24 Mo2 Pb10 . 2_745 141.1(6) n
O21 Mo2 Pb10 . 2_745 64.3(5) n
O22 Mo2 Pb10 . 2_745 47.3(4) n
O23 Mo2 Pb6 . . 40.5(5) n
O24 Mo2 Pb6 . . 82.2(7) n
O21 Mo2 Pb6 . . 150.0(5) n
O22 Mo2 Pb6 . . 92.9(5) n
Pb10 Mo2 Pb6 2_745 . 122.91(5) n
O23 Mo2 Pb1 . 2_655 97.8(5) n
O24 Mo2 Pb1 . 2_655 78.6(7) n
O21 Mo2 Pb1 . 2_655 143.3(5) n
O22 Mo2 Pb1 . 2_655 39.1(4) n
Pb10 Mo2 Pb1 2_745 2_655 86.36(4) n
Pb6 Mo2 Pb1 . 2_655 64.43(3) n
O23 Mo2 Pb4 . 3_765 117.0(5) n
O24 Mo2 Pb4 . 3_765 51.2(7) n
O21 Mo2 Pb4 . 3_765 60.5(6) n
O22 Mo2 Pb4 . 3_765 134.8(5) n
Pb10 Mo2 Pb4 2_745 3_765 118.37(5) n
Pb6 Mo2 Pb4 . 3_765 118.51(4) n
Pb1 Mo2 Pb4 2_655 3_765 125.66(4) n
O23 Mo2 Pb5 . 1_655 133.0(5) n
O24 Mo2 Pb5 . 1_655 99.7(8) n
O21 Mo2 Pb5 . 1_655 22.7(5) n
O22 Mo2 Pb5 . 1_655 93.3(5) n
Pb10 Mo2 Pb5 2_745 1_655 59.54(3) n
Pb6 Mo2 Pb5 . 1_655 172.50(5) n
Pb1 Mo2 Pb5 2_655 1_655 123.02(4) n
Pb4 Mo2 Pb5 3_765 1_655 58.90(3) n
Pb1 O1 Pb9 . 3_665 104.5(5) n
Pb1 O1 Pb10 . 3_665 115.9(5) n
Pb9 O1 Pb10 3_665 3_665 111.5(5) n
Pb1 O1 Pb7 . 1_545 113.4(5) n
Pb9 O1 Pb7 3_665 1_545 108.2(5) n
Pb10 O1 Pb7 3_665 1_545 103.2(4) n
Pb8 O2 Pb2 1_545 . 115.4(6) n
Pb8 O2 Pb8 1_545 3_665 103.2(5) n
Pb2 O2 Pb8 . 3_665 118.6(5) n
Pb8 O2 Pb9 1_545 3_665 104.8(4) n
Pb2 O2 Pb9 . 3_665 103.6(5) n
Pb8 O2 Pb9 3_665 3_665 110.7(5) n
Pb5 O5 Pb4 . 3_665 118.3(5) n
Pb5 O5 Pb3 . 3_665 117.3(5) n
Pb4 O5 Pb3 3_665 3_665 96.6(4) n
Pb5 O5 Pb7 . . 119.6(5) n
Pb4 O5 Pb7 3_665 . 102.2(4) n
Pb3 O5 Pb7 3_665 . 98.7(4) n
Pb10 O4 Pb4 3_765 . 122.0(5) n
Pb10 O4 Pb10 3_765 1_545 104.1(5) n
Pb4 O4 Pb10 . 1_545 107.8(5) n
Pb10 O4 Pb7 3_765 3_665 114.4(5) n
Pb4 O4 Pb7 . 3_665 104.2(5) n
Pb10 O4 Pb7 1_545 3_665 102.6(5) n
Pb3 O3 Pb8 . 3_665 120.3(5) n
Pb3 O3 Pb9 . 1_545 118.9(5) n
Pb8 O3 Pb9 3_665 1_545 103.1(4) n
Pb3 O3 Pb7 . 3_665 103.3(5) n
Pb8 O3 Pb7 3_665 3_665 107.0(5) n
Pb9 O3 Pb7 1_545 3_665 102.5(5) n
Pb6 O6 Pb2 . 3_665 119.5(5) n
Pb6 O6 Pb1 . 3_665 118.6(5) n
Pb2 O6 Pb1 3_665 3_665 97.7(4) n
Pb6 O6 Pb9 . . 117.6(5) n
Pb2 O6 Pb9 3_665 . 100.7(4) n
Pb1 O6 Pb9 3_665 . 98.8(4) n
Pb5 O7 Pb4 2_645 . 143.1(7) y
Pb5 O7 Pb3 2_645 . 115.6(6) y
Pb4 O7 Pb3 . . 99.1(5) y
Pb5 O7 Pb10 2_645 1_545 86.6(4) n
Pb4 O7 Pb10 . 1_545 81.7(4) n
Pb3 O7 Pb10 . 1_545 127.0(5) n
Pb6 O8 Pb1 2_645 . 137.6(6) y
Pb6 O8 Pb2 2_645 . 119.6(6) y
Pb1 O8 Pb2 . . 102.3(5) y
Mo1 O11 Pb3 . 2_655 150.0(11) n
Mo1 O11 Pb5 . . 117.2(10) n
Pb3 O11 Pb5 2_655 . 92.6(6) n
Mo1 O12 Pb6 . . 128.8(11) n
Mo1 O12 Pb2 . 2_655 119.4(8) n
Pb6 O12 Pb2 . 2_655 93.2(6) n
Mo1 O12 Pb8 . 2_645 122.6(10) n
Pb6 O12 Pb8 . 2_645 98.1(6) n
Pb2 O12 Pb8 2_655 2_645 82.7(5) n
Mo1 O13 Pb6 . 3_665 135.8(8) n
Mo1 O13 Pb2 . . 132.2(10) n
Pb6 O13 Pb2 3_665 . 89.6(5) n
Mo1 O14 Pb8 . . 116.0(9) n
Mo1 O14 Pb2 . 3_665 129.2(8) n
Pb8 O14 Pb2 . 3_665 93.2(5) n
Mo1 O14 Pb3 . 3_665 117.7(8) n
Pb8 O14 Pb3 . 3_665 87.4(5) n
Pb2 O14 Pb3 3_665 3_665 103.5(6) n
Mo2 O21 Pb5 . 1_655 141.0(9) n
Mo2 O22 Pb1 . 2_655 117.0(6) n
Mo2 O22 Pb10 . 2_745 105.8(5) n
Pb1 O22 Pb10 2_655 2_745 137.0(5) n
Mo2 O22 Pb4 . 2_755 115.8(6) n
Pb1 O22 Pb4 2_655 2_755 86.5(4) n
Pb10 O22 Pb4 2_745 2_755 78.4(4) n
Mo2 O22 Pb7 . 2_645 106.9(6) n
Pb1 O22 Pb7 2_655 2_645 82.0(4) n
Pb10 O22 Pb7 2_745 2_645 81.9(3) n
Pb4 O22 Pb7 2_755 2_645 136.4(5) n
Mo2 O23 Pb6 . . 115.8(7) n
Mo2 O23 Pb4 . . 109.6(7) n
Pb6 O23 Pb4 . . 131.9(5) n
Mo2 O23 Pb5 . 3_665 128.8(7) n
Pb6 O23 Pb5 . 3_665 86.6(4) n
Pb4 O23 Pb5 . 3_665 76.6(3) n
Mo2 O24 Pb10 . . 147.5(9) n
Mo2 O24 Pb1 . 3_665 121.7(8) n
Pb10 O24 Pb1 . 3_665 90.0(5) n
Mo2 O24 Pb4 . 3_765 103.2(9) n
Pb10 O24 Pb4 . 3_765 87.0(6) n
Pb1 O24 Pb4 3_665 3_765 82.0(5) n

loop_
_geom_bond_atom_site_label_1
_geom_bond_atom_site_label_2
_geom_bond_site_symmetry_2
_geom_bond_distance
_geom_bond_publ_flag
Pb1 O8 . 2.226(13) y
Pb1 O1 . 2.264(12) n
Pb1 O6 3_665 2.336(12) n
Pb1 O22 2_645 2.756(12) y
Pb1 O24 3_665 2.85(2) y
Pb1 Pb2 . 3.5051(10) n
Pb1 Pb9 3_665 3.6129(11) n
Pb1 Pb7 1_545 3.8362(11) n
Pb1 Pb10 3_665 3.8812(11) n
Pb1 Mo2 2_645 3.890(2) n
Pb1 Pb6 3_665 3.9230(11) n
Pb1 Pb4 1_455 3.9248(9) n
Pb2 O8 . 2.275(13) y
Pb2 O2 . 2.291(12) n
Pb2 O6 3_665 2.320(12) n
Pb2 O14 3_665 2.74(2) y
Pb2 O13 . 2.84(2) y
Pb2 O12 2_645 2.86(2) y
Pb2 Pb9 3_665 3.6517(11) n
Pb2 Pb6 2_645 3.8628(12) n
Pb2 Pb8 1_545 3.8677(12) n
Pb2 Pb6 3_665 3.9288(11) n
Pb2 Pb8 3_665 3.9590(11) n
Pb3 O3 . 2.201(11) n
Pb3 O7 . 2.283(14) y
Pb3 O5 3_665 2.351(12) n
Pb3 O11 2_645 2.57(2) y
Pb3 O14 3_665 2.94(2) n
Pb3 Pb4 . 3.4593(11) n
Pb3 Pb7 3_665 3.6317(11) n
Pb3 Pb5 2_645 3.7965(11) n
Pb3 Pb5 3_665 3.8950(11) n
Pb3 Pb8 3_665 3.9098(11) n
Pb3 Pb6 . 3.9380(12) n
Pb3 Pb9 1_545 3.9499(12) n
Pb4 O7 . 2.263(13) y
Pb4 O4 . 2.279(12) n
Pb4 O5 3_665 2.281(12) n
Pb4 O22 2_745 2.97(2) n
Pb4 O23 . 3.10(2) n
Pb4 O24 3_765 3.12(2) n
Pb4 Pb7 3_665 3.6711(11) n
Pb4 Pb10 1_545 3.6910(12) n
Pb4 Pb5 3_665 3.8545(11) n
Pb4 Mo2 3_765 3.905(2) n
Pb4 Pb1 1_655 3.9248(9) n
Pb5 O7 2_655 2.203(13) y
Pb5 O5 . 2.209(11) n
Pb5 O21 1_455 2.408(14) y
Pb5 O11 . 2.68(2) y
Pb5 O23 3_665 3.118(15) n
Pb5 Mo1 . 3.788(2) n
Pb5 Pb3 2_655 3.7965(11) n
Pb5 Pb10 2_645 3.8233(12) n
Pb5 Pb4 3_665 3.8545(11) n
Pb5 Pb3 3_665 3.8950(11) n
Pb5 Mo2 1_455 3.935(2) n
Pb5 Pb9 2_645 3.9752(11) n
Pb6 O8 2_655 2.194(12) y
Pb6 O6 . 2.227(11) n
Pb6 O12 . 2.44(2) y
Pb6 O13 3_665 2.73(2) y
Pb6 O23 . 2.77(2) y
Pb6 Mo1 . 3.800(2) n
Pb6 Mo2 . 3.839(2) n
Pb6 Pb2 2_655 3.8628(12) n
Pb6 Pb1 3_665 3.9230(11) n
Pb6 Pb2 3_665 3.9288(11) n
Pb6 Pb9 . 3.9774(11) n
Pb7 O1 1_565 2.326(11) n
Pb7 O4 3_665 2.372(13) n
Pb7 O3 3_665 2.427(13) n
Pb7 O5 . 2.435(10) n
Pb7 O22 2_655 3.080(14) n
Pb7 Pb3 3_665 3.6317(11) n
Pb7 Pb10 3_675 3.6371(11) n
Pb7 Pb4 3_665 3.6711(11) n
Pb7 Pb9 3_675 3.7519(10) n
Pb7 Pb8 . 3.8060(12) n
Pb7 Pb1 1_565 3.8362(11) n
Pb7 Pb10 1_455 3.9034(11) n
Pb8 O2 1_565 2.284(12) n
Pb8 O3 3_665 2.307(12) n
Pb8 O2 3_665 2.314(13) n
Pb8 O14 . 2.71(2) y
Pb8 O12 2_655 2.99(2) n
Pb8 Pb8 3_675 3.6023(15) n
Pb8 Pb9 3_675 3.6761(11) n
Pb8 Mo1 . 3.825(2) n
Pb8 Pb9 . 3.8407(12) n
Pb8 Pb2 1_565 3.8677(12) n
Pb8 Pb3 3_665 3.9098(11) n
Pb9 O1 3_665 2.304(13) n
Pb9 O2 3_665 2.356(13) n
Pb9 O3 1_565 2.385(11) n
Pb9 O6 . 2.422(11) n
Pb9 Pb1 3_665 3.6129(11) n
Pb9 Pb2 3_665 3.6517(11) n
Pb9 Pb8 3_675 3.6761(11) n
Pb9 Pb7 3_675 3.7519(10) n
Pb9 Pb10 . 3.8167(11) n
Pb9 Pb3 1_565 3.9499(12) n
Pb9 Pb5 2_655 3.9752(11) n
Pb10 O4 3_765 2.271(14) n
Pb10 O4 1_565 2.288(11) n
Pb10 O1 3_665 2.314(13) n
Pb10 O24 . 2.63(2) y
Pb10 O22 2_755 2.871(13) y
Pb10 O7 1_565 3.259(14) n
Pb10 Pb10 3_775 3.5950(15) n
Pb10 Pb7 3_675 3.6371(11) n
Pb10 Pb4 1_565 3.6910(12) n
Pb10 Mo2 2_755 3.759(2) n
Pb10 Pb5 2_655 3.8233(11) n
Mo1 O13 . 1.71(2) n
Mo1 O11 . 1.72(2) n
Mo1 O14 . 1.76(2) n
Mo1 O12 . 1.76(2) n
Mo2 O23 . 1.712(13) n
Mo2 O24 . 1.74(2) n
Mo2 O21 . 1.760(14) n
Mo2 O22 . 1.767(14) n
Mo2 Pb10 2_745 3.759(2) n
Mo2 Pb1 2_655 3.890(2) n
Mo2 Pb4 3_765 3.905(2) n
Mo2 Pb5 1_655 3.935(2) n
O1 Pb9 3_665 2.304(13) n
O1 Pb10 3_665 2.314(13) n
O1 Pb7 1_545 2.326(11) n
O2 Pb8 1_545 2.284(12) n
O2 Pb8 3_665 2.314(13) n
O2 Pb9 3_665 2.356(13) n
O5 Pb4 3_665 2.281(12) n
O5 Pb3 3_665 2.351(12) n
O4 Pb10 3_765 2.271(14) n
O4 Pb10 1_545 2.288(11) n
O4 Pb7 3_665 2.372(13) n
O3 Pb8 3_665 2.307(12) n
O3 Pb9 1_545 2.385(11) n
O3 Pb7 3_665 2.427(13) n
O6 Pb2 3_665 2.320(12) n
O6 Pb1 3_665 2.336(12) n
O7 Pb5 2_645 2.203(13) n
O7 Pb10 1_545 3.259(14) n
O8 Pb6 2_645 2.194(12) n
O11 Pb3 2_655 2.57(2) n
O12 Pb2 2_655 2.86(2) n
O12 Pb8 2_645 2.99(2) n
O13 Pb6 3_665 2.73(2) n
O14 Pb2 3_665 2.74(2) n
O14 Pb3 3_665 2.94(2) n
O21 Pb5 1_655 2.408(14) n
O22 Pb1 2_655 2.756(12) n
O22 Pb10 2_745 2.871(13) n
O22 Pb4 2_755 2.97(2) n
O22 Pb7 2_645 3.080(14) n
O23 Pb5 3_665 3.118(15) n
O24 Pb1 3_665 2.85(2) n
O24 Pb4 3_765 3.12(2) n
